data_7044907
loop_
_publ_author_name
'Shi, Jingyu'
'Wang, Kangcai'
'Li, Jing'
'Zeng, Hongmei'
'Zhang, Qinghua'
'Lin, Zhien'

_publ_section_title
;
 Exploration of new water stable proton-conducting materials in an amino
 acid-templated metal phosphate system.
;
_journal_issue 3
_journal_name_full 'Dalton transactions (Cambridge, England : 2003)'
_journal_page_first 654
_journal_page_last 658
_journal_paper_doi 10.1039/c7dt04125j
_journal_volume 47
_journal_year 2018
_chemical_formula_moiety 'C3 H10 In N O10 P2'
_chemical_formula_sum 'C3 H10 In N O10 P2'
_chemical_formula_weight 396.88
_space_group_crystal_system monoclinic
_space_group_IT_number 14
_space_group_name_Hall '-P 2ybc'
_space_group_name_H-M_alt 'P 1 21/c 1'
_symmetry_space_group_name_Hall '-P 2ybc'
_symmetry_space_group_name_H-M 'P 1 21/c 1'
_atom_sites_solution_hydrogens geom
_atom_sites_solution_primary dual
_audit_creation_date 2017-11-01
_audit_creation_method
;
Olex2 1.2
(compiled 2017.08.10 svn.r3458 for OlexSys, GUI svn.r5381)
;
_audit_update_record
;
2017-11-02 deposited with the CCDC.
2017-11-30 downloaded from the CCDC.
;
_cell_angle_alpha 90
_cell_angle_beta 95.385(2)
_cell_angle_gamma 90
_cell_formula_units_Z 4
_cell_length_a 6.66135(16)
_cell_length_b 13.9530(3)
_cell_length_c 10.7767(2)
_cell_measurement_reflns_used 2403
_cell_measurement_temperature 293(2)
_cell_measurement_theta_max 72.3230
_cell_measurement_theta_min 5.1900
_cell_volume 997.23(4)
_computing_cell_refinement
;
CrysAlisPro, Agilent Technologies,
Version 1.171.37.35 (release 13-08-2014 CrysAlis171 .NET)
(compiled Aug 13 2014,18:06:01)
;
_computing_data_collection
;
CrysAlisPro, Agilent Technologies,
Version 1.171.37.35 (release 13-08-2014 CrysAlis171 .NET)
(compiled Aug 13 2014,18:06:01)
;
_computing_data_reduction
;
CrysAlisPro, Agilent Technologies,
Version 1.171.37.35 (release 13-08-2014 CrysAlis171 .NET)
(compiled Aug 13 2014,18:06:01)
;
_computing_molecular_graphics 'Olex2 (Dolomanov et al., 2009)'
_computing_publication_material 'Olex2 (Dolomanov et al., 2009)'
_computing_structure_refinement 'ShelXL (Sheldrick, 2015)'
_computing_structure_solution 'ShelXT (Sheldrick, 2015)'
_diffrn_ambient_temperature 293(2)
_diffrn_detector 'CCD plate'
_diffrn_detector_area_resol_mean 15.9595
_diffrn_detector_type EosS2
_diffrn_measured_fraction_theta_full 1.000
_diffrn_measured_fraction_theta_max 1.000
_diffrn_measurement_details
;
#__ type_ start__ end____ width___ exp.time_
  1 omega    1.00   75.00   1.0000    1.0000
omega____ theta____ kappa____ phi______ frames
    -       36.5421  -99.0000 -150.0000 74

#__ type_ start__ end____ width___ exp.time_
  2 omega  -31.00   53.00   1.0000    1.0000
omega____ theta____ kappa____ phi______ frames
    -       36.5421  -57.0000   30.0000 84

#__ type_ start__ end____ width___ exp.time_
  3 omega    1.00   75.00   1.0000    1.0000
omega____ theta____ kappa____ phi______ frames
    -       36.5421  -99.0000  -60.0000 74

#__ type_ start__ end____ width___ exp.time_
  4 omega   10.00  104.00   1.0000    1.0000
omega____ theta____ kappa____ phi______ frames
    -       36.5421   77.0000  -30.0000 94

#__ type_ start__ end____ width___ exp.time_
  5 omega    1.00   75.00   1.0000    1.0000
omega____ theta____ kappa____ phi______ frames
    -       36.5421  -99.0000  150.0000 74

#__ type_ start__ end____ width___ exp.time_
  6 omega   40.00   98.00   1.0000    2.8900
omega____ theta____ kappa____ phi______ frames
    -      108.0000  -45.0000   30.0000 58

#__ type_ start__ end____ width___ exp.time_
  7 omega   40.00   98.00   1.0000    2.8900
omega____ theta____ kappa____ phi______ frames
    -      108.0000  -45.0000  -60.0000 58

#__ type_ start__ end____ width___ exp.time_
  8 omega   39.00  109.00   1.0000    2.8900
omega____ theta____ kappa____ phi______ frames
    -      108.0000  -94.0000 -180.0000 70

#__ type_ start__ end____ width___ exp.time_
  9 omega   38.00   91.00   1.0000    2.8900
omega____ theta____ kappa____ phi______ frames
    -      108.0000  -30.0000  -90.0000 53

#__ type_ start__ end____ width___ exp.time_
 10 omega   38.00  116.00   1.0000    2.8900
omega____ theta____ kappa____ phi______ frames
    -      108.0000 -111.0000 -120.0000 78

#__ type_ start__ end____ width___ exp.time_
 11 omega   38.00   91.00   1.0000    2.8900
omega____ theta____ kappa____ phi______ frames
    -      108.0000  -30.0000   90.0000 53

#__ type_ start__ end____ width___ exp.time_
 12 omega   41.00  126.00   1.0000    2.8900
omega____ theta____ kappa____ phi______ frames
    -      108.0000  -61.0000   30.0000 85

#__ type_ start__ end____ width___ exp.time_
 13 omega   39.00  109.00   1.0000    2.8900
omega____ theta____ kappa____ phi______ frames
    -      108.0000  -94.0000  -90.0000 70

#__ type_ start__ end____ width___ exp.time_
 14 omega   38.00   91.00   1.0000    2.8900
omega____ theta____ kappa____ phi______ frames
    -      108.0000  -30.0000  -60.0000 53

#__ type_ start__ end____ width___ exp.time_
 15 omega   38.00   91.00   1.0000    2.8900
omega____ theta____ kappa____ phi______ frames
    -      108.0000  -30.0000 -180.0000 53

#__ type_ start__ end____ width___ exp.time_
 16 omega   39.00  109.00   1.0000    2.8900
omega____ theta____ kappa____ phi______ frames
    -      108.0000  -94.0000    0.0000 70

#__ type_ start__ end____ width___ exp.time_
 17 omega   40.00   98.00   1.0000    2.8900
omega____ theta____ kappa____ phi______ frames
    -      108.0000  -45.0000 -120.0000 58

#__ type_ start__ end____ width___ exp.time_
 18 omega   13.00   54.00   1.0000    1.0000
omega____ theta____ kappa____ phi______ frames
    -       36.5421   72.0000  150.0000 41
;
_diffrn_measurement_device 'four-circle diffractometer'
_diffrn_measurement_device_type 'New Gemini, Dual, Cu at zero, EosS2'
_diffrn_measurement_method '\w scans'
_diffrn_orient_matrix_UB_11 -0.2315132000
_diffrn_orient_matrix_UB_12 -0.0059867000
_diffrn_orient_matrix_UB_13 -0.0046734000
_diffrn_orient_matrix_UB_21 0.0185492000
_diffrn_orient_matrix_UB_22 -0.0887980000
_diffrn_orient_matrix_UB_23 0.0851692000
_diffrn_orient_matrix_UB_31 0.0040519000
_diffrn_orient_matrix_UB_32 0.0653252000
_diffrn_orient_matrix_UB_33 0.1155244000
_diffrn_radiation_monochromator graphite
_diffrn_radiation_probe x-ray
_diffrn_radiation_type CuK\a
_diffrn_radiation_wavelength 1.54184
_diffrn_reflns_av_R_equivalents 0.0612
_diffrn_reflns_av_unetI/netI 0.0611
_diffrn_reflns_Laue_measured_fraction_full 1.000
_diffrn_reflns_Laue_measured_fraction_max 1.000
_diffrn_reflns_limit_h_max 7
_diffrn_reflns_limit_h_min -7
_diffrn_reflns_limit_k_max 16
_diffrn_reflns_limit_k_min -10
_diffrn_reflns_limit_l_max 12
_diffrn_reflns_limit_l_min -8
_diffrn_reflns_number 5445
_diffrn_reflns_point_group_measured_fraction_full 1.000
_diffrn_reflns_point_group_measured_fraction_max 1.000
_diffrn_reflns_theta_full 67.073
_diffrn_reflns_theta_max 67.073
_diffrn_reflns_theta_min 5.200
_diffrn_source 'Enhance (Cu) X-ray Source'
_exptl_absorpt_coefficient_mu 22.562
_exptl_absorpt_correction_T_max 0.270
_exptl_absorpt_correction_T_min 0.102
_exptl_absorpt_correction_type gaussian
_exptl_absorpt_process_details
;
CrysAlisPro, Agilent Technologies,
Version 1.171.37.35 (release 13-08-2014 CrysAlis171 .NET)
(compiled Aug 13 2014,18:06:01)
Numerical absorption correction based on gaussian integration over
            a multifaceted crystal model
Empirical absorption correction using spherical harmonics,
 implemented in SCALE3 ABSPACK scaling algorithm.
;
_exptl_crystal_colour 'clear colourless'
_exptl_crystal_colour_lustre clear
_exptl_crystal_colour_primary colourless
_exptl_crystal_density_diffrn 2.643
_exptl_crystal_density_method 'not measured'
_exptl_crystal_description block
_exptl_crystal_F_000 776
_exptl_crystal_size_max 0.1731
_exptl_crystal_size_mid 0.1448
_exptl_crystal_size_min 0.1177
_refine_diff_density_max 1.295
_refine_diff_density_min -1.075
_refine_diff_density_rms 0.241
_refine_ls_extinction_method none
_refine_ls_goodness_of_fit_ref 1.065
_refine_ls_hydrogen_treatment constr
_refine_ls_matrix_type full
_refine_ls_number_parameters 159
_refine_ls_number_reflns 1774
_refine_ls_number_restraints 0
_refine_ls_restrained_S_all 1.065
_refine_ls_R_factor_all 0.0503
_refine_ls_R_factor_gt 0.0445
_refine_ls_shift/su_max 0.000
_refine_ls_shift/su_mean 0.000
_refine_ls_structure_factor_coef Fsqd
_refine_ls_weighting_details 'w=1/[\s^2^(Fo^2^)+(0.0643P)^2^] where P=(Fo^2^+2Fc^2^)/3'
_refine_ls_weighting_scheme calc
_refine_ls_wR_factor_gt 0.1061
_refine_ls_wR_factor_ref 0.1110
_reflns_Friedel_coverage 0.000
_reflns_number_gt 1580
_reflns_number_total 1774
_reflns_threshold_expression 'I > 2\s(I)'
_cod_data_source_file c7dt04125j2.cif
_cod_data_source_block 1_CCDC1
_cod_depositor_comments 'Adding full bibliography for 7044906--7044907.cif.'
_cod_database_code 7044907
_shelx_shelxl_version_number 2014/7
_chemical_oxdiff_formula 'C12 H40 In4 N4 O40 P8'
_shelx_space_group_comment
;
The symmetry employed for this shelxl refinement is uniquely defined
by the following loop, which should always be used as a source of
symmetry information in preference to the above space-group names.
They are only intended as comments.
;
_reflns_odcompleteness_completeness 99.84
_reflns_odcompleteness_iscentric 1
_reflns_odcompleteness_theta 66.97
_olex2_refinement_description
;
1. Fixed Uiso
 At 1.2 times of:
  All C(H) groups, All N(H,H,H) groups
 At 1.5 times of:
  All C(H,H,H) groups, All O(H) groups
2.a Ternary CH refined with riding coordinates:
 C2(H2)
2.b Idealised Me refined as rotating group:
 C3(H3A,H3B,H3C), N1(H1A,H1B,H1C)
2.c Idealised tetrahedral OH refined as rotating group:
 O4(H4), O7(H7), O8(H8)
;
_olex2_submission_special_instructions 'No special instructions were received'

loop_
_space_group_symop_operation_xyz
'x, y, z'
'-x, y+1/2, -z+1/2'
'-x, -y, -z'
'x, -y-1/2, z-1/2'

loop_
_atom_site_label
_atom_site_type_symbol
_atom_site_fract_x
_atom_site_fract_y
_atom_site_fract_z
_atom_site_U_iso_or_equiv
_atom_site_adp_type
_atom_site_occupancy
_atom_site_site_symmetry_order
_atom_site_calc_flag
_atom_site_refinement_flags_posn
In1 In 0.23407(6) 0.61297(3) 0.91211(3) 0.00904(19) Uani 1 1 d .
P1 P 0.7213(2) 0.56866(11) 0.87717(14) 0.0099(3) Uani 1 1 d .
P2 P 0.1191(2) 0.70788(11) 0.61231(14) 0.0115(3) Uani 1 1 d .
O1 O 0.5490(7) 0.6340(3) 0.9035(5) 0.0168(9) Uani 1 1 d .
O2 O 0.6988(7) 0.4659(3) 0.9201(4) 0.0143(9) Uani 1 1 d .
O3 O 0.9185(7) 0.6147(3) 0.9356(5) 0.0160(10) Uani 1 1 d .
O4 O 0.7280(7) 0.5675(4) 0.7315(4) 0.0191(10) Uani 1 1 d .
H4 H 0.8019 0.5240 0.7123 0.029 Uiso 1 1 calc GR
O5 O 0.1978(7) 0.7009(3) 0.7477(4) 0.0164(9) Uani 1 1 d .
O6 O 0.2522(7) 0.7647(3) 0.5331(4) 0.0150(9) Uani 1 1 d .
O7 O 0.0954(9) 0.6036(3) 0.5620(5) 0.0227(11) Uani 1 1 d .
H7 H 0.0589 0.6049 0.4872 0.034 Uiso 1 1 calc GR
O8 O -0.0956(7) 0.7558(4) 0.6013(5) 0.0209(10) Uani 1 1 d .
H8 H -0.1103 0.7882 0.5376 0.031 Uiso 1 1 calc GR
O9 O 0.2339(8) 0.4782(3) 0.8137(4) 0.0205(10) Uani 1 1 d .
O10 O -0.0217(7) 0.4319(3) 0.6779(4) 0.0192(10) Uani 1 1 d .
C1 C 0.1538(10) 0.4273(5) 0.7275(6) 0.0153(13) Uani 1 1 d .
C2 C 0.2932(10) 0.3522(5) 0.6776(6) 0.0177(13) Uani 1 1 d .
H2 H 0.2129 0.2974 0.6448 0.021 Uiso 1 1 calc R
C3 C 0.4037(12) 0.3961(6) 0.5737(7) 0.0260(16) Uani 1 1 d .
H3A H 0.4900 0.4468 0.6072 0.039 Uiso 1 1 calc GR
H3B H 0.3073 0.4214 0.5103 0.039 Uiso 1 1 calc GR
H3C H 0.4835 0.3478 0.5382 0.039 Uiso 1 1 calc GR
N1 N 0.4434(9) 0.3193(4) 0.7797(5) 0.0205(12) Uani 1 1 d .
H1A H 0.5378 0.2844 0.7477 0.025 Uiso 1 1 calc GR
H1B H 0.3819 0.2839 0.8334 0.025 Uiso 1 1 calc GR
H1C H 0.5003 0.3699 0.8189 0.025 Uiso 1 1 calc GR

loop_
_atom_site_aniso_label
_atom_site_aniso_U_11
_atom_site_aniso_U_22
_atom_site_aniso_U_33
_atom_site_aniso_U_23
_atom_site_aniso_U_13
_atom_site_aniso_U_12
In1 0.0069(3) 0.0088(3) 0.0115(3) -0.00018(13) 0.00119(16) -0.00008(14)
P1 0.0072(7) 0.0096(7) 0.0130(7) 0.0004(6) 0.0006(5) 0.0000(6)
P2 0.0113(7) 0.0113(7) 0.0120(7) 0.0025(6) 0.0003(5) -0.0015(6)
O1 0.010(2) 0.015(2) 0.026(2) -0.0014(19) 0.0060(17) -0.0015(19)
O2 0.019(2) 0.013(2) 0.011(2) 0.0059(17) 0.0006(16) 0.0004(18)
O3 0.007(2) 0.018(2) 0.023(2) -0.0045(18) 0.0065(18) 0.0011(17)
O4 0.021(2) 0.021(2) 0.016(2) 0.0006(19) 0.0045(17) 0.002(2)
O5 0.020(2) 0.015(2) 0.014(2) 0.0065(18) 0.0005(17) -0.001(2)
O6 0.013(2) 0.013(2) 0.019(2) 0.0070(18) 0.0023(17) 0.0028(18)
O7 0.030(3) 0.012(2) 0.026(3) 0.0036(19) 0.001(2) -0.003(2)
O8 0.013(2) 0.023(3) 0.027(2) 0.011(2) 0.0050(18) 0.002(2)
O9 0.027(3) 0.012(2) 0.021(2) -0.0098(19) -0.0014(19) -0.001(2)
O10 0.014(2) 0.018(2) 0.025(2) -0.0046(19) -0.0027(18) 0.000(2)
C1 0.016(3) 0.017(3) 0.013(3) 0.001(3) 0.001(2) 0.004(3)
C2 0.013(3) 0.016(3) 0.023(3) -0.008(3) -0.005(2) 0.001(3)
C3 0.020(4) 0.037(4) 0.020(4) 0.000(3) 0.001(3) 0.005(3)
N1 0.016(3) 0.022(3) 0.024(3) 0.001(2) 0.000(2) 0.009(2)

loop_
_atom_type_symbol
_atom_type_description
_atom_type_scat_dispersion_real
_atom_type_scat_dispersion_imag
_atom_type_scat_source
C C 0.0181 0.0091 'International Tables Vol C Tables 4.2.6.8 and 6.1.1.4'
H H 0.0000 0.0000 'International Tables Vol C Tables 4.2.6.8 and 6.1.1.4'
In In 0.0822 5.0449 'International Tables Vol C Tables 4.2.6.8 and 6.1.1.4'
N N 0.0311 0.0180 'International Tables Vol C Tables 4.2.6.8 and 6.1.1.4'
O O 0.0492 0.0322 'International Tables Vol C Tables 4.2.6.8 and 6.1.1.4'
P P 0.2955 0.4335 'International Tables Vol C Tables 4.2.6.8 and 6.1.1.4'

loop_
_exptl_crystal_face_index_h
_exptl_crystal_face_index_k
_exptl_crystal_face_index_l
_exptl_crystal_face_perp_dist
_exptl_oxdiff_crystal_face_indexfrac_h
_exptl_oxdiff_crystal_face_indexfrac_k
_exptl_oxdiff_crystal_face_indexfrac_l
_exptl_oxdiff_crystal_face_x
_exptl_oxdiff_crystal_face_y
_exptl_oxdiff_crystal_face_z
-1 -8 4 0.0533 -1.0000 -8.0000 4.0000 0.2607 1.0325 -0.0646
1 5 -6 0.0517 1.0000 5.0000 -6.0000 -0.2334 -0.9365 -0.3625
0 5 6 0.0609 0.0000 5.0000 6.0000 -0.0580 0.0670 1.0198
0 -5 -6 0.0684 -0.0000 -5.0000 -6.0000 0.0580 -0.0670 -1.0198
-3 -4 4 0.0500 -3.0000 -4.0000 4.0000 0.6998 0.6402 0.1886
3 5 -3 0.0609 3.0000 5.0000 -3.0000 -0.7105 -0.6438 -0.0078
-4 -1 2 0.0478 -4.0000 -1.0000 2.0000 0.9227 0.1849 0.1495
4 2 -1 0.0608 4.0000 2.0000 -1.0000 -0.9334 -0.1886 0.0313
-4 3 -2 0.0494 -4.0000 3.0000 -2.0000 0.9174 -0.5109 -0.0513
4 -3 2 0.0722 4.0000 -3.0000 2.0000 -0.9174 0.5109 0.0513

loop_
_geom_angle_atom_site_label_1
_geom_angle_atom_site_label_2
_geom_angle_atom_site_label_3
_geom_angle
_geom_angle_site_symmetry_1
_geom_angle_site_symmetry_3
O1 In1 O3 170.42(18) . 1_455
O1 In1 O5 85.42(19) . .
O1 In1 O6 85.23(18) . 4_576
O1 In1 O9 93.09(19) . .
O2 In1 O1 88.80(19) 3_667 .
O2 In1 O3 92.05(18) 3_667 1_455
O2 In1 O5 173.56(18) 3_667 .
O2 In1 O6 84.24(18) 3_667 4_576
O2 In1 O9 87.54(18) 3_667 .
O3 In1 O5 93.17(18) 1_455 .
O3 In1 O6 85.36(17) 1_455 4_576
O3 In1 O9 96.48(18) 1_455 .
O5 In1 O9 95.59(18) . .
O6 In1 O5 92.44(17) 4_576 .
O6 In1 O9 171.64(18) 4_576 .
O1 P1 O2 114.4(3) . .
O1 P1 O3 107.7(3) . .
O1 P1 O4 106.6(3) . .
O2 P1 O3 111.9(3) . .
O2 P1 O4 107.9(3) . .
O3 P1 O4 107.9(3) . .
O5 P2 O6 114.3(3) . .
O5 P2 O7 107.0(3) . .
O5 P2 O8 109.4(3) . .
O6 P2 O7 109.8(3) . .
O6 P2 O8 108.2(3) . .
O7 P2 O8 108.0(3) . .
P1 O1 In1 133.8(3) . .
P1 O2 In1 136.8(3) . 3_667
P1 O3 In1 139.0(3) . 1_655
P1 O4 H4 109.5 . .
P2 O5 In1 146.8(3) . .
P2 O6 In1 139.3(3) . 4_575
P2 O7 H7 109.5 . .
P2 O8 H8 109.5 . .
C1 O9 In1 147.3(5) . .
O9 C1 C2 114.8(6) . .
O10 C1 O9 127.7(6) . .
O10 C1 C2 117.5(6) . .
C1 C2 H2 109.4 . .
C3 C2 C1 109.4(6) . .
C3 C2 H2 109.4 . .
N1 C2 C1 109.9(5) . .
N1 C2 H2 109.4 . .
N1 C2 C3 109.2(6) . .
C2 C3 H3A 109.5 . .
C2 C3 H3B 109.5 . .
C2 C3 H3C 109.5 . .
H3A C3 H3B 109.5 . .
H3A C3 H3C 109.5 . .
H3B C3 H3C 109.5 . .
C2 N1 H1A 109.5 . .
C2 N1 H1B 109.5 . .
C2 N1 H1C 109.5 . .
H1A N1 H1B 109.5 . .
H1A N1 H1C 109.5 . .
H1B N1 H1C 109.5 . .

loop_
_geom_bond_atom_site_label_1
_geom_bond_atom_site_label_2
_geom_bond_distance
_geom_bond_site_symmetry_2
In1 O1 2.129(5) .
In1 O2 2.129(4) 3_667
In1 O3 2.141(5) 1_455
In1 O5 2.150(4) .
In1 O6 2.145(4) 4_576
In1 O9 2.159(5) .
P1 O1 1.514(5) .
P1 O2 1.518(5) .
P1 O3 1.543(5) .
P1 O4 1.574(5) .
P2 O5 1.506(4) .
P2 O6 1.511(5) .
P2 O7 1.555(5) .
P2 O8 1.573(5) .
O2 In1 2.129(4) 3_667
O3 In1 2.141(4) 1_655
O4 H4 0.8200 .
O6 In1 2.145(4) 4_575
O7 H7 0.8200 .
O8 H8 0.8200 .
O9 C1 1.249(8) .
O10 C1 1.241(9) .
C1 C2 1.530(9) .
C2 H2 0.9800 .
C2 C3 1.526(10) .
C2 N1 1.488(8) .
C3 H3A 0.9600 .
C3 H3B 0.9600 .
C3 H3C 0.9600 .
N1 H1A 0.8900 .
N1 H1B 0.8900 .
N1 H1C 0.8900 .

loop_
_geom_hbond_atom_site_label_D
_geom_hbond_atom_site_label_H
_geom_hbond_atom_site_label_A
_geom_hbond_distance_DH
_geom_hbond_distance_HA
_geom_hbond_distance_DA
_geom_hbond_angle_DHA
_geom_hbond_site_symmetry_A
O4 H4 O10 0.82 1.80 2.622(7) 175.9 1_655
O7 H7 O10 0.82 1.85 2.632(7) 160.4 3_566
O8 H8 O3 0.82 1.77 2.549(6) 158.8 4_475
N1 H1A O5 0.89 2.11 2.943(7) 155.8 2_646
N1 H1B O8 0.89 2.13 2.890(8) 143.0 2_546
N1 H1C O2 0.89 2.11 2.981(8) 165.3 .
